data_4349989
loop_
_publ_author_name
'Wang, Xia'
'Zhang, Xiurong'
'Zhang, Kai'
'Wang, Xiaokang'
'Wang, Yutong'
'Fan, Weidong'
'Dai, Fangna'

_publ_section_title
;
 Amino-functionalized Cu-MOF for efficient purification of methane from
 light hydrocarbons and excellent catalytic performance
;
_journal_issue 5
_journal_name_full 'Inorganic Chemistry Frontiers'
_journal_page_first 1152
_journal_paper_doi 10.1039/C8QI01404C
_journal_volume 6
_journal_year 2019
_chemical_formula_moiety 'C216 H160 Cu12 N8 O64'
_chemical_formula_sum 'C216 H160 Cu12 N8 O64'
_chemical_formula_weight 4653.99
_space_group_crystal_system orthorhombic
_space_group_IT_number 64
_space_group_name_Hall '-C 2ac 2'
_space_group_name_H-M_alt 'C m c e'
_atom_sites_solution_hydrogens mixed
_audit_creation_date 2018-10-12
_audit_creation_method
;
Olex2 1.2
(compiled 2018.05.29 svn.r3508 for OlexSys, GUI svn.r5506)
;
_audit_update_record
;
2018-11-09 deposited with the CCDC.	2019-03-12 downloaded from the CCDC.
;
_cell_angle_alpha 90
_cell_angle_beta 90
_cell_angle_gamma 90
_cell_formula_units_Z 2
_cell_length_a 59.7742(15)
_cell_length_b 29.1040(6)
_cell_length_c 13.6375(5)
_cell_measurement_reflns_used 5189
_cell_measurement_temperature 293(2)
_cell_measurement_theta_max 46.9250
_cell_measurement_theta_min 4.2040
_cell_volume 23724.7(12)
_computing_cell_refinement 'Bruker SMART'
_computing_data_collection 'Bruker SMART'
_computing_data_reduction 'Bruker SHELXTL'
_computing_molecular_graphics 'Olex2 (Dolomanov et al., 2009)'
_computing_publication_material 'Olex2 (Dolomanov et al., 2009)'
_computing_structure_refinement 'ShelXL (Sheldrick, 2015)'
_computing_structure_solution 'SHELXS-97 (Sheldrick, 1990)'
_diffrn_ambient_temperature 293(2)
_diffrn_detector_area_resol_mean 16.0450
_diffrn_detector_type Eos
_diffrn_measured_fraction_theta_full 0.997
_diffrn_measured_fraction_theta_max 0.997
_diffrn_measurement_device_type 'SuperNova, Dual, Cu at zero, Eos'
_diffrn_radiation_type CuK\a
_diffrn_radiation_wavelength 1.54178
_diffrn_reflns_av_R_equivalents 0.1240
_diffrn_reflns_av_unetI/netI 0.1168
_diffrn_reflns_Laue_measured_fraction_full 0.997
_diffrn_reflns_Laue_measured_fraction_max 0.997
_diffrn_reflns_limit_h_max 41
_diffrn_reflns_limit_h_min -70
_diffrn_reflns_limit_k_max 32
_diffrn_reflns_limit_k_min -34
_diffrn_reflns_limit_l_max 16
_diffrn_reflns_limit_l_min -14
_diffrn_reflns_number 26580
_diffrn_reflns_point_group_measured_fraction_full 0.997
_diffrn_reflns_point_group_measured_fraction_max 0.997
_diffrn_reflns_theta_full 66.495
_diffrn_reflns_theta_max 66.495
_diffrn_reflns_theta_min 3.378
_exptl_absorpt_coefficient_mu 0.894
_exptl_absorpt_correction_T_max 0.8277
_exptl_absorpt_correction_T_min 0.7754
_exptl_absorpt_correction_type multi-scan
_exptl_absorpt_process_details sadabs
_exptl_crystal_colour 'dull bluish blue'
_exptl_crystal_colour_lustre dull
_exptl_crystal_colour_modifier bluish
_exptl_crystal_colour_primary blue
_exptl_crystal_density_diffrn 0.651
_exptl_crystal_description block
_exptl_crystal_F_000 4744
_exptl_crystal_size_max 0.3
_exptl_crystal_size_mid 0.27
_exptl_crystal_size_min 0.22
_refine_diff_density_max 1.230
_refine_diff_density_min -0.804
_refine_diff_density_rms 0.079
_refine_ls_extinction_method none
_refine_ls_goodness_of_fit_ref 0.953
_refine_ls_hydrogen_treatment constr
_refine_ls_matrix_type full
_refine_ls_number_parameters 343
_refine_ls_number_reflns 10550
_refine_ls_number_restraints 978
_refine_ls_restrained_S_all 1.153
_refine_ls_R_factor_all 0.1219
_refine_ls_R_factor_gt 0.0930
_refine_ls_shift/su_max 0.003
_refine_ls_shift/su_mean 0.000
_refine_ls_structure_factor_coef Fsqd
_refine_ls_weighting_details 'w=1/[\s^2^(Fo^2^)+(0.1617P)^2^] where P=(Fo^2^+2Fc^2^)/3'
_refine_ls_weighting_scheme calc
_refine_ls_wR_factor_gt 0.2668
_refine_ls_wR_factor_ref 0.2955
_reflns_Friedel_coverage 0.000
_reflns_number_gt 4285
_reflns_number_total 10550
_reflns_threshold_expression 'I > 2\s(I)'
_cod_data_source_file c8qi01404c2.cif
_cod_data_source_block 1_sq
_cod_original_sg_symbol_Hall '-C 2bc 2'
_cod_database_code 4349989
_shelx_shelxl_version_number 2014/7
_shelx_space_group_comment
;
The symmetry employed for this shelxl refinement is uniquely defined
by the following loop, which should always be used as a source of
symmetry information in preference to the above space-group names.
They are only intended as comments.
;
_shelx_estimated_absorpt_t_max 0.828
_shelx_estimated_absorpt_t_min 0.775
_olex2_refinement_description
;
1. Fixed Uiso
 At 1.2 times of:
  All C(H) groups, All N(H,H) groups
 At 1.5 times of:
  All O(H) groups, All O(H,H) groups
2. Uiso/Uaniso restraints and constraints
All non-hydrogen atoms have similar U: within 3.8A with sigma of 0.01 and sigma
for terminal atoms of 0.02
3.a Riding coordinates:
 O7(H7A,H7B), O8(H8), O9(H9), N1(H1A,H1B)
3.b Aromatic/amide H refined with riding coordinates:
 C3(H3), C5(H5), C9(H9A), C10(H10), C12(H12), C13(H13), C16(H16), C17(H17),
 C19(H19), C20(H20), C23(H23), C24(H24), C26(H26), C27(H27)
;
_olex2_submission_special_instructions 'No special instructions were received'

loop_
_space_group_symop_operation_xyz
'x, y, z'
'-x, -y+1/2, z+1/2'
'x, -y, -z'
'-x, y+1/2, -z+1/2'
'x+1/2, y+1/2, z'
'-x+1/2, -y+1, z+1/2'
'x+1/2, -y+1/2, -z'
'-x+1/2, y+1, -z+1/2'
'-x, -y, -z'
'x, y-1/2, -z-1/2'
'-x, y, z'
'x, -y-1/2, z-1/2'
'-x+1/2, -y+1/2, -z'
'x+1/2, y, -z-1/2'
'-x+1/2, y+1/2, z'
'x+1/2, -y, z-1/2'

loop_
_atom_site_label
_atom_site_type_symbol
_atom_site_fract_x
_atom_site_fract_y
_atom_site_fract_z
_atom_site_U_iso_or_equiv
_atom_site_adp_type
_atom_site_occupancy
_atom_site_site_symmetry_order
_atom_site_calc_flag
_atom_site_refinement_flags_posn
_atom_site_refinement_flags_adp
_atom_site_refinement_flags_occupancy
Cu1 Cu 0.26208(2) 0.24477(2) 0.92070(4) 0.0475(3) Uani 1 1 d . U .
Cu2 Cu 0.0000 0.00824(14) 0.8182(4) 0.3425(17) Uani 1 2 d S TU P
O1 O 0.24120(5) 0.19483(10) 0.8947(2) 0.0736(8) Uani 1 1 d . U .
O2 O 0.22069(4) 0.20316(8) 1.0314(2) 0.0607(7) Uani 1 1 d . U .
O3 O 0.22035(4) -0.20400(8) 0.5022(2) 0.0634(7) Uani 1 1 d . U .
O4 O 0.24082(4) -0.21301(9) 0.63589(19) 0.0641(7) Uani 1 1 d . U .
O5 O 0.03213(13) 0.0020(3) 0.8405(7) 0.266(2) Uani 1 1 d . U .
O6 O 0.03750(13) -0.0481(3) 0.9563(8) 0.283(3) Uani 1 1 d . U .
O7 O 0.28160(4) 0.23007(9) 0.79470(19) 0.0706(8) Uani 1 1 d . U .
H7A H 0.2923 0.2493 0.7913 0.106 Uiso 1 1 d R . .
H7B H 0.2735 0.2324 0.7438 0.106 Uiso 1 1 d R . .
O8 O 0.0000 -0.0392(5) 0.6873(14) 0.372(6) Uani 1 2 d S TU P
H8 H -0.0108 -0.0570 0.6920 0.559 Uiso 1 1 d R . .
O9 O 0.0000 0.0467(5) 0.9330(11) 0.323(4) Uani 1 2 d S TU P
H9 H 0.0114 0.0423 0.9652 0.484 Uiso 1 1 d R . .
N1 N 0.13816(8) -0.09582(17) 0.7726(4) 0.1473(16) Uani 1 1 d . U .
H1A H 0.1452 -0.1196 0.7514 0.177 Uiso 1 1 d R . .
H1B H 0.1239 -0.0969 0.7813 0.177 Uiso 1 1 d R . .
C1 C 0.14970(8) -0.05568(16) 0.7941(4) 0.0922(11) Uani 1 1 d . U .
C2 C 0.17257(6) -0.05373(14) 0.7785(3) 0.0725(10) Uani 1 1 d . U .
C3 C 0.18392(7) -0.01541(13) 0.8097(3) 0.0712(10) Uani 1 1 d . U .
H3 H 0.1994 -0.0152 0.8032 0.085 Uiso 1 1 calc R . .
C4 C 0.17401(7) 0.02209(14) 0.8494(3) 0.0739(10) Uani 1 1 d . U .
C5 C 0.15126(8) 0.01911(17) 0.8632(4) 0.0995(12) Uani 1 1 d . U .
H5 H 0.1440 0.0441 0.8913 0.119 Uiso 1 1 calc R . .
C6 C 0.13867(9) -0.01843(18) 0.8379(4) 0.1113(13) Uani 1 1 d . U .
C7 C 0.22552(7) 0.18237(13) 0.9533(4) 0.0587(10) Uani 1 1 d . U .
C8 C 0.21244(7) 0.14197(14) 0.9265(3) 0.0630(10) Uani 1 1 d . U .
C9 C 0.19349(7) 0.12906(12) 0.9805(3) 0.0644(10) Uani 1 1 d . U .
H9A H 0.1890 0.1471 1.0332 0.077 Uiso 1 1 calc R . .
C10 C 0.18142(7) 0.09055(14) 0.9576(3) 0.0730(10) Uani 1 1 d . U .
H10 H 0.1694 0.0818 0.9968 0.088 Uiso 1 1 calc R . .
C11 C 0.18704(7) 0.06443(14) 0.8755(3) 0.0693(10) Uani 1 1 d . U .
C12 C 0.20463(8) 0.07803(15) 0.8229(4) 0.0886(12) Uani 1 1 d . U .
H12 H 0.2082 0.0612 0.7671 0.106 Uiso 1 1 calc R . .
C13 C 0.21779(6) 0.11528(14) 0.8459(3) 0.0756(11) Uani 1 1 d . U .
H13 H 0.2302 0.1225 0.8075 0.091 Uiso 1 1 calc R . .
C14 C 0.22467(7) -0.19543(13) 0.5911(3) 0.0508(9) Uani 1 1 d . U .
C15 C 0.21034(6) -0.16159(11) 0.6410(3) 0.0514(9) Uani 1 1 d . U .
C16 C 0.21632(6) -0.14461(12) 0.7305(3) 0.0568(9) Uani 1 1 d . U .
H16 H 0.2287 -0.1566 0.7629 0.068 Uiso 1 1 calc R . .
C17 C 0.20396(6) -0.10944(13) 0.7734(3) 0.0643(10) Uani 1 1 d . U .
H17 H 0.2087 -0.0972 0.8329 0.077 Uiso 1 1 calc R . .
C18 C 0.18550(6) -0.09274(12) 0.7315(3) 0.0559(9) Uani 1 1 d . U .
C19 C 0.17862(6) -0.11134(13) 0.6438(3) 0.0631(9) Uani 1 1 d . U .
H19 H 0.1656 -0.1007 0.6143 0.076 Uiso 1 1 calc R . .
C20 C 0.19076(7) -0.14535(14) 0.5994(3) 0.0675(10) Uani 1 1 d . U .
H20 H 0.1858 -0.1577 0.5404 0.081 Uiso 1 1 calc R . .
C21 C 0.0461(2) -0.0210(4) 0.8917(11) 0.233(2) Uani 1 1 d . U .
C22 C 0.06907(17) -0.0213(4) 0.8615(9) 0.203(2) Uani 1 1 d . U .
C23 C 0.07793(15) 0.0092(3) 0.8039(9) 0.1980(19) Uani 1 1 d . U .
H23 H 0.0690 0.0287 0.7669 0.238 Uiso 1 1 calc R . .
C24 C 0.10096(13) 0.0119(3) 0.7988(7) 0.1728(17) Uani 1 1 d . U .
H24 H 0.1076 0.0342 0.7597 0.207 Uiso 1 1 calc R . .
C25 C 0.11442(11) -0.0186(2) 0.8517(6) 0.1351(15) Uani 1 1 d . U .
C26 C 0.10436(12) -0.0488(3) 0.9141(6) 0.1629(17) Uani 1 1 d . U .
H26 H 0.1129 -0.0684 0.9529 0.196 Uiso 1 1 calc R . .
C27 C 0.08081(16) -0.0496(3) 0.9187(7) 0.1948(19) Uani 1 1 d . U .
H27 H 0.0735 -0.0697 0.9611 0.234 Uiso 1 1 calc R . .

loop_
_atom_site_aniso_label
_atom_site_aniso_U_11
_atom_site_aniso_U_22
_atom_site_aniso_U_33
_atom_site_aniso_U_23
_atom_site_aniso_U_13
_atom_site_aniso_U_12
Cu1 0.0535(5) 0.0422(4) 0.0469(5) -0.0021(2) -0.0062(2) 0.0030(2)
Cu2 0.205(3) 0.288(3) 0.535(5) -0.044(3) 0.000 0.000
O1 0.0728(18) 0.0654(17) 0.0826(18) -0.0253(15) 0.0050(15) -0.0049(14)
O2 0.0601(16) 0.0564(15) 0.0655(17) -0.0122(14) -0.0013(13) -0.0056(12)
O3 0.0669(16) 0.0627(15) 0.0605(16) -0.0178(14) -0.0043(14) 0.0101(12)
O4 0.0690(17) 0.0752(17) 0.0481(16) -0.0083(13) 0.0038(13) 0.0231(14)
O5 0.183(4) 0.232(4) 0.384(5) -0.017(4) 0.008(4) 0.005(4)
O6 0.187(5) 0.241(6) 0.421(7) -0.009(6) 0.044(5) -0.004(5)
O7 0.0643(17) 0.0871(19) 0.0603(17) -0.0010(15) -0.0030(13) -0.0036(15)
O8 0.260(10) 0.300(10) 0.558(13) -0.032(11) 0.000 0.000
O9 0.257(8) 0.277(8) 0.436(9) 0.014(8) 0.000 0.000
N1 0.117(3) 0.121(3) 0.204(4) -0.037(3) -0.003(3) -0.002(3)
C1 0.066(2) 0.075(2) 0.135(3) -0.037(2) 0.003(2) 0.002(2)
C2 0.055(2) 0.063(2) 0.100(2) -0.0132(19) 0.0004(18) 0.0032(17)
C3 0.051(2) 0.063(2) 0.100(2) -0.0207(19) 0.0047(18) -0.0041(17)
C4 0.054(2) 0.065(2) 0.103(2) -0.0292(19) 0.0032(18) -0.0023(18)
C5 0.078(2) 0.080(2) 0.140(3) -0.033(2) 0.007(2) 0.006(2)
C6 0.077(2) 0.085(2) 0.172(3) -0.031(2) 0.006(2) 0.003(2)
C7 0.049(2) 0.049(2) 0.078(2) -0.008(2) -0.015(2) 0.0020(18)
C8 0.058(2) 0.049(2) 0.082(2) -0.0203(18) 0.0001(19) 0.0037(18)
C9 0.064(2) 0.0516(19) 0.078(2) -0.0220(18) 0.0048(19) 0.0013(18)
C10 0.057(2) 0.066(2) 0.095(2) -0.022(2) 0.0029(19) -0.0037(19)
C11 0.054(2) 0.062(2) 0.092(2) -0.017(2) -0.0008(19) 0.0074(18)
C12 0.076(2) 0.078(2) 0.112(3) -0.034(2) 0.008(2) 0.002(2)
C13 0.059(2) 0.068(2) 0.100(2) -0.027(2) 0.0050(19) -0.0109(19)
C14 0.047(2) 0.0470(19) 0.059(2) -0.0040(18) 0.0062(18) 0.0047(18)
C15 0.053(2) 0.0430(18) 0.058(2) -0.0050(17) 0.0039(17) 0.0087(17)
C16 0.0513(19) 0.0568(19) 0.062(2) -0.0088(18) -0.0007(17) 0.0143(16)
C17 0.058(2) 0.059(2) 0.076(2) -0.0164(19) 0.0004(18) -0.0013(18)
C18 0.0412(18) 0.0512(19) 0.075(2) -0.0172(18) 0.0027(17) 0.0049(16)
C19 0.0496(19) 0.057(2) 0.083(2) -0.0130(19) 0.0011(18) 0.0075(17)
C20 0.062(2) 0.066(2) 0.075(2) -0.0172(19) -0.0078(18) 0.0007(19)
C21 0.161(4) 0.197(4) 0.342(4) -0.015(4) 0.017(4) 0.008(4)
C22 0.133(4) 0.169(4) 0.306(4) -0.014(4) 0.013(4) -0.005(3)
C23 0.133(3) 0.163(4) 0.299(4) -0.026(3) 0.015(4) 0.010(3)
C24 0.118(3) 0.142(3) 0.258(4) -0.029(3) 0.004(3) -0.002(3)
C25 0.094(3) 0.103(3) 0.208(3) -0.031(3) 0.006(3) 0.009(2)
C26 0.106(3) 0.131(3) 0.253(4) -0.028(3) 0.015(3) 0.001(3)
C27 0.128(3) 0.156(4) 0.300(4) -0.012(3) 0.016(3) -0.004(3)

loop_
_atom_type_symbol
_atom_type_description
_atom_type_scat_dispersion_real
_atom_type_scat_dispersion_imag
_atom_type_scat_source
C C 0.0181 0.0091 'International Tables Vol C Tables 4.2.6.8 and 6.1.1.4'
H H 0.0000 0.0000 'International Tables Vol C Tables 4.2.6.8 and 6.1.1.4'
Cu Cu -1.9646 0.5888 'International Tables Vol C Tables 4.2.6.8 and 6.1.1.4'
N N 0.0311 0.0180 'International Tables Vol C Tables 4.2.6.8 and 6.1.1.4'
O O 0.0492 0.0322 'International Tables Vol C Tables 4.2.6.8 and 6.1.1.4'

loop_
_geom_angle_atom_site_label_1
_geom_angle_atom_site_label_2
_geom_angle_atom_site_label_3
_geom_angle
_geom_angle_site_symmetry_1
_geom_angle_site_symmetry_3
O1 Cu1 Cu1 83.32(9) . 13_557
O1 Cu1 O7 93.13(12) . .
O2 Cu1 Cu1 85.64(8) 13_557 13_557
O2 Cu1 O1 168.94(12) 13_557 .
O2 Cu1 O7 97.93(11) 13_557 .
O3 Cu1 Cu1 84.05(9) 6_545 13_557
O3 Cu1 O1 89.70(11) 6_545 .
O3 Cu1 O2 89.86(11) 6_545 13_557
O3 Cu1 O7 92.48(11) 6_545 .
O4 Cu1 Cu1 83.85(9) 10_567 13_557
O4 Cu1 O1 88.86(12) 10_567 .
O4 Cu1 O2 89.25(11) 10_567 13_557
O4 Cu1 O3 167.90(11) 10_567 6_545
O4 Cu1 O7 99.60(11) 10_567 .
O7 Cu1 Cu1 175.03(8) . 13_557
O5 Cu2 O5 159.1(6) 11 .
O5 Cu2 O8 93.8(3) 11 .
O5 Cu2 O8 93.8(3) . .
O9 Cu2 O5 85.8(3) . 11
O9 Cu2 O5 85.8(3) . .
O9 Cu2 O8 177.8(7) . .
C7 O1 Cu1 124.4(3) . .
C7 O2 Cu1 122.5(3) . 13_557
C14 O3 Cu1 124.1(2) . 6_544
C14 O4 Cu1 125.0(2) . 10_557
C21 O5 Cu2 140.9(10) . .
Cu1 O7 H7A 109.0 . .
Cu1 O7 H7B 109.3 . .
H7A O7 H7B 109.5 . .
Cu2 O8 H8 108.6 . .
Cu2 O9 H9 110.1 . .
H1A N1 H1B 120.0 . .
C1 N1 H1A 120.5 . .
C1 N1 H1B 119.5 . .
N1 C1 C6 120.5(4) . .
C2 C1 N1 119.5(4) . .
C2 C1 C6 119.8(4) . .
C1 C2 C18 122.5(4) . .
C3 C2 C1 118.3(4) . .
C3 C2 C18 119.2(3) . .
C2 C3 H3 117.9 . .
C4 C3 C2 124.2(4) . .
C4 C3 H3 117.9 . .
C3 C4 C5 115.8(4) . .
C3 C4 C11 122.0(4) . .
C5 C4 C11 122.2(4) . .
C4 C5 H5 118.0 . .
C6 C5 C4 124.0(4) . .
C6 C5 H5 118.0 . .
C1 C6 C25 121.2(5) . .
C5 C6 C1 117.7(5) . .
C5 C6 C25 121.0(5) . .
O1 C7 C8 117.6(4) . .
O2 C7 O1 124.0(4) . .
O2 C7 C8 118.4(4) . .
C9 C8 C7 121.2(4) . .
C13 C8 C7 121.9(4) . .
C13 C8 C9 117.0(4) . .
C8 C9 H9A 119.2 . .
C10 C9 C8 121.7(4) . .
C10 C9 H9A 119.2 . .
C9 C10 H10 119.9 . .
C9 C10 C11 120.2(4) . .
C11 C10 H10 119.9 . .
C10 C11 C4 120.9(4) . .
C12 C11 C4 121.7(4) . .
C12 C11 C10 117.4(4) . .
C11 C12 H12 117.9 . .
C11 C12 C13 124.2(4) . .
C13 C12 H12 117.9 . .
C8 C13 H13 120.3 . .
C12 C13 C8 119.4(4) . .
C12 C13 H13 120.3 . .
O3 C14 C15 117.2(4) . .
O4 C14 O3 123.0(3) . .
O4 C14 C15 119.7(4) . .
C16 C15 C14 120.3(3) . .
C16 C15 C20 117.7(3) . .
C20 C15 C14 122.0(4) . .
C15 C16 H16 119.9 . .
C15 C16 C17 120.2(3) . .
C17 C16 H16 119.9 . .
C16 C17 H17 119.1 . .
C18 C17 C16 121.8(4) . .
C18 C17 H17 119.1 . .
C17 C18 C2 120.9(4) . .
C17 C18 C19 118.4(3) . .
C19 C18 C2 120.7(3) . .
C18 C19 H19 119.6 . .
C20 C19 C18 120.7(4) . .
C20 C19 H19 119.6 . .
C15 C20 H20 119.6 . .
C19 C20 C15 120.9(4) . .
C19 C20 H20 119.6 . .
O5 C21 O6 115.6(12) . .
O5 C21 C22 118.2(14) . .
O6 C21 C22 125.1(14) . .
C23 C22 C21 124.2(12) . .
C23 C22 C27 124.1(11) . .
C27 C22 C21 109.8(12) . .
C22 C23 H23 120.8 . .
C22 C23 C24 118.4(11) . .
C24 C23 H23 120.8 . .
C23 C24 H24 119.6 . .
C23 C24 C25 120.8(9) . .
C25 C24 H24 119.6 . .
C24 C25 C6 120.1(7) . .
C26 C25 C6 121.3(7) . .
C26 C25 C24 118.5(7) . .
C25 C26 H26 120.7 . .
C25 C26 C27 118.6(9) . .
C27 C26 H26 120.7 . .
C22 C27 C26 119.3(10) . .
C22 C27 H27 120.4 . .
C26 C27 H27 120.4 . .

loop_
_geom_bond_atom_site_label_1
_geom_bond_atom_site_label_2
_geom_bond_distance
_geom_bond_site_symmetry_2
Cu1 Cu1 2.6186(10) 13_557
Cu1 O1 1.948(3) .
Cu1 O2 1.945(2) 13_557
Cu1 O3 1.935(3) 6_545
Cu1 O4 1.929(3) 10_567
Cu1 O7 2.121(3) .
Cu2 O5 1.953(8) 11
Cu2 O5 1.953(8) .
Cu2 O8 2.257(17) .
Cu2 O9 1.924(15) .
O1 C7 1.284(5) .
O2 Cu1 1.946(2) 13_557
O2 C7 1.258(5) .
O3 Cu1 1.935(3) 6_544
O3 C14 1.264(4) .
O4 Cu1 1.929(3) 10_557
O4 C14 1.252(4) .
O5 C21 1.279(13) .
O6 C21 1.289(14) .
O7 H7A 0.8501 .
O7 H7B 0.8500 .
O8 H8 0.8328 .
O9 H9 0.8198 .
N1 H1A 0.8598 .
N1 H1B 0.8605 .
N1 C1 1.388(6) .
C1 C2 1.385(6) .
C1 C6 1.402(6) .
C2 C3 1.373(5) .
C2 C18 1.516(5) .
C3 H3 0.9300 .
C3 C4 1.355(5) .
C4 C5 1.376(6) .
C4 C11 1.501(6) .
C5 H5 0.9300 .
C5 C6 1.371(6) .
C6 C25 1.462(8) .
C7 C8 1.459(5) .
C8 C9 1.402(5) .
C8 C13 1.384(5) .
C9 H9A 0.9300 .
C9 C10 1.369(5) .
C10 H10 0.9300 .
C10 C11 1.393(6) .
C11 C12 1.333(6) .
C12 H12 0.9300 .
C12 C13 1.375(6) .
C13 H13 0.9300 .
C14 C15 1.472(5) .
C15 C16 1.364(5) .
C15 C20 1.384(5) .
C16 H16 0.9300 .
C16 C17 1.392(5) .
C17 H17 0.9300 .
C17 C18 1.334(5) .
C18 C19 1.376(5) .
C19 H19 0.9300 .
C19 C20 1.369(5) .
C20 H20 0.9300 .
C21 C22 1.432(14) .
C22 C23 1.297(12) .
C22 C27 1.334(12) .
C23 H23 0.9300 .
C23 C24 1.380(9) .
C24 H24 0.9300 .
C24 C25 1.398(9) .
C25 C26 1.363(9) .
C26 H26 0.9300 .
C26 C27 1.409(10) .
C27 H27 0.9300 .

loop_
_geom_torsion_atom_site_label_1
_geom_torsion_atom_site_label_2
_geom_torsion_atom_site_label_3
_geom_torsion_atom_site_label_4
_geom_torsion
_geom_torsion_site_symmetry_1
Cu1 O1 C7 O2 5.6(5) .
Cu1 O1 C7 C8 -175.2(2) .
Cu1 O2 C7 O1 -4.5(5) 13_557
Cu1 O2 C7 C8 176.3(3) 13_557
Cu1 O3 C14 O4 -0.6(5) 6_544
Cu1 O3 C14 C15 176.6(2) 6_544
Cu1 O4 C14 O3 0.7(5) 10_557
Cu1 O4 C14 C15 -176.6(2) 10_557
Cu2 O5 C21 O6 -6(2) .
Cu2 O5 C21 C22 163.0(9) .
O1 C7 C8 C9 -172.8(4) .
O1 C7 C8 C13 5.7(6) .
O2 C7 C8 C9 6.5(6) .
O2 C7 C8 C13 -175.0(4) .
O3 C14 C15 C16 -168.3(3) .
O3 C14 C15 C20 10.6(5) .
O4 C14 C15 C16 9.1(5) .
O4 C14 C15 C20 -172.0(4) .
O5 C21 C22 C23 19.6(18) .
O5 C21 C22 C27 -175.4(10) .
O6 C21 C22 C23 -172.7(13) .
O6 C21 C22 C27 -7.7(18) .
N1 C1 C2 C3 -173.4(5) .
N1 C1 C2 C18 4.7(7) .
N1 C1 C6 C5 175.8(5) .
N1 C1 C6 C25 -7.2(9) .
C1 C2 C3 C4 -4.3(7) .
C1 C2 C18 C17 -129.5(5) .
C1 C2 C18 C19 51.5(6) .
C1 C6 C25 C24 -112.3(7) .
C1 C6 C25 C26 66.3(9) .
C2 C1 C6 C5 0.5(8) .
C2 C1 C6 C25 177.5(6) .
C2 C3 C4 C5 3.8(7) .
C2 C3 C4 C11 -175.4(4) .
C2 C18 C19 C20 177.5(4) .
C3 C2 C18 C17 48.6(6) .
C3 C2 C18 C19 -130.5(4) .
C3 C4 C5 C6 -1.1(8) .
C3 C4 C11 C10 -144.7(5) .
C3 C4 C11 C12 33.9(7) .
C4 C5 C6 C1 -1.0(9) .
C4 C5 C6 C25 -177.9(6) .
C4 C11 C12 C13 -176.9(4) .
C5 C4 C11 C10 36.1(7) .
C5 C4 C11 C12 -145.3(5) .
C5 C6 C25 C24 64.6(9) .
C5 C6 C25 C26 -116.9(7) .
C6 C1 C2 C3 2.0(7) .
C6 C1 C2 C18 -180.0(5) .
C6 C25 C26 C27 -175.3(6) .
C7 C8 C9 C10 -178.3(4) .
C7 C8 C13 C12 -178.8(4) .
C8 C9 C10 C11 -3.7(6) .
C9 C8 C13 C12 -0.2(6) .
C9 C10 C11 C4 179.9(4) .
C9 C10 C11 C12 1.2(6) .
C10 C11 C12 C13 1.7(7) .
C11 C4 C5 C6 178.2(5) .
C11 C12 C13 C8 -2.2(7) .
C13 C8 C9 C10 3.1(6) .
C14 C15 C16 C17 173.8(3) .
C14 C15 C20 C19 -175.0(3) .
C15 C16 C17 C18 3.1(6) .
C16 C15 C20 C19 4.0(6) .
C16 C17 C18 C2 -178.7(3) .
C16 C17 C18 C19 0.4(6) .
C17 C18 C19 C20 -1.6(6) .
C18 C2 C3 C4 177.6(4) .
C18 C19 C20 C15 -0.6(6) .
C20 C15 C16 C17 -5.2(5) .
C21 C22 C23 C24 164.7(10) .
C21 C22 C27 C26 -168.4(8) .
C22 C23 C24 C25 2.4(14) .
C23 C22 C27 C26 -3.3(17) .
C23 C24 C25 C6 173.7(7) .
C23 C24 C25 C26 -4.9(11) .
C24 C25 C26 C27 3.3(11) .
C25 C26 C27 C22 0.6(13) .
C27 C22 C23 C24 1.8(17) .
